data_7150227
loop_
_publ_author_name
'Ilioudis, Christos A.'
'Steed, Jonathan W.'

_publ_section_title
;
 Polyaza metacyclophanes as ditopic anion receptors.
;
_journal_issue 16
_journal_name_full 'Organic &amp; biomolecular chemistry'
_journal_page_first 2935
_journal_page_last 2945
_journal_paper_doi 10.1039/b506828b
_journal_volume 3
_journal_year 2005
_chemical_formula_sum 'C14 H26 Cl3 N3'
_chemical_formula_weight 342.73
_chemical_name_systematic
;
?
;
_space_group_IT_number 14
_symmetry_cell_setting monoclinic
_symmetry_space_group_name_Hall '-P 2yn'
_symmetry_space_group_name_H-M 'P 1 21/n 1'
_atom_sites_solution_hydrogens geom
_atom_sites_solution_primary direct
_atom_sites_solution_secondary difmap
_audit_creation_method SHELXL-97
_cell_angle_alpha 90.00
_cell_angle_beta 93.8496(20)
_cell_angle_gamma 90.00
_cell_formula_units_Z 4
_cell_length_a 9.5996(3)
_cell_length_b 10.1003(4)
_cell_length_c 17.1572(6)
_cell_measurement_temperature 120(2)
_cell_volume 1659.79(10)
_computing_cell_refinement 'DENZO SMN'
_computing_data_collection 'NONIUS COLLECT'
_computing_data_reduction 'DENZO SMN'
_computing_structure_refinement 'SHELXL-97 (Sheldrick, 1997)'
_computing_structure_solution 'SHELXS-97 (Sheldrick, 1990)'
_diffrn_ambient_temperature 120(2)
_diffrn_measured_fraction_theta_full 0.992
_diffrn_measured_fraction_theta_max 0.992
_diffrn_measurement_device_type 'KAPPA CCD'
_diffrn_measurement_method '2o phi frames'
_diffrn_radiation_monochromator graphite
_diffrn_radiation_source 'fine-focus sealed tube'
_diffrn_radiation_type MoK\a
_diffrn_radiation_wavelength 0.71073
_diffrn_reflns_av_R_equivalents 0.0410
_diffrn_reflns_av_sigmaI/netI 0.0580
_diffrn_reflns_limit_h_max 11
_diffrn_reflns_limit_h_min -12
_diffrn_reflns_limit_k_max 13
_diffrn_reflns_limit_k_min -12
_diffrn_reflns_limit_l_max 21
_diffrn_reflns_limit_l_min -22
_diffrn_reflns_number 10814
_diffrn_reflns_theta_full 27.51
_diffrn_reflns_theta_max 27.51
_diffrn_reflns_theta_min 3.11
_diffrn_standards_decay_% 0
_exptl_absorpt_coefficient_mu 0.547
_exptl_absorpt_correction_type scalepack
_exptl_crystal_colour colourless
_exptl_crystal_density_diffrn 1.372
_exptl_crystal_density_method 'not measured'
_exptl_crystal_description needle
_exptl_crystal_F_000 728
_exptl_crystal_size_max 0.4
_exptl_crystal_size_mid 0.2
_exptl_crystal_size_min 0.1
_refine_diff_density_max 0.316
_refine_diff_density_min -0.293
_refine_diff_density_rms 0.055
_refine_ls_extinction_method none
_refine_ls_goodness_of_fit_ref 1.041
_refine_ls_hydrogen_treatment mixed
_refine_ls_matrix_type full
_refine_ls_number_parameters 205
_refine_ls_number_reflns 3784
_refine_ls_number_restraints 0
_refine_ls_restrained_S_all 1.041
_refine_ls_R_factor_all 0.0430
_refine_ls_R_factor_gt 0.0313
_refine_ls_shift/su_max 0.001
_refine_ls_shift/su_mean 0.000
_refine_ls_structure_factor_coef Fsqd
_refine_ls_weighting_details 'calc w=1/[\s^2^(Fo^2^)+(0.0000P)^2^+0.5686P] where P=(Fo^2^+2Fc^2^)/3'
_refine_ls_weighting_scheme calc
_refine_ls_wR_factor_gt 0.0645
_refine_ls_wR_factor_ref 0.0681
_reflns_number_gt 3164
_reflns_number_total 3784
_reflns_threshold_expression >2sigma(I)
_cod_data_source_file b506828b.txt
_cod_data_source_block c:\structs\chris\a2cl\a2cl
_cod_depositor_comments
;
The following automatic conversions were performed:
'_symmetry_cell_setting' value 'Monoclinic' changed to 'monoclinic'
according to '/home/saulius/struct/CIF-dictionaries/cif_core.dic'
dictionary named 'cif_core.dic' version 2.4.1 from 2010-06-29.

Automatic conversion script
Id: cif_fix_enum 1527 2010-12-29 10:47:43Z saulius 
;
_cod_original_cell_volume 1659.7(6)
_cod_original_sg_symbol_H-M P2(1)/n
_cod_database_code 7150227

loop_
_symmetry_equiv_pos_as_xyz
'x, y, z'
'-x+1/2, y+1/2, -z+1/2'
'-x, -y, -z'
'x-1/2, -y-1/2, z-1/2'

loop_
_atom_site_label
_atom_site_type_symbol
_atom_site_fract_x
_atom_site_fract_y
_atom_site_fract_z
_atom_site_U_iso_or_equiv
_atom_site_adp_type
_atom_site_occupancy
_atom_site_symmetry_multiplicity
_atom_site_calc_flag
_atom_site_refinement_flags
_atom_site_disorder_assembly
_atom_site_disorder_group
Cl1 Cl 0.07432(3) 0.31889(4) 0.03601(2) 0.01451(10) Uani 1 1 d . . .
Cl2 Cl 0.35118(3) 0.57200(4) 0.12123(2) 0.01486(10) Uani 1 1 d . . .
Cl3 Cl 0.21556(4) 0.49685(4) 0.44706(2) 0.01611(10) Uani 1 1 d . . .
N1 N 0.49103(13) 0.37477(13) 0.39910(7) 0.0131(3) Uani 1 1 d . . .
N3 N 0.77413(13) 0.42137(12) 0.05104(7) 0.0127(3) Uani 1 1 d . . .
N2 N 0.35144(12) 0.25837(14) 0.13959(7) 0.0129(3) Uani 1 1 d . . .
C3 C 0.89293(15) 0.42075(15) 0.22089(9) 0.0156(3) Uani 1 1 d . . .
H3 H 0.9647 0.4039 0.1866 0.019 Uiso 1 1 calc R . .
C9 C 0.33578(15) 0.32749(15) 0.28008(8) 0.0139(3) Uani 1 1 d . . .
H9A H 0.3677 0.4100 0.2557 0.017 Uiso 1 1 calc R . .
H9B H 0.2539 0.3497 0.3097 0.017 Uiso 1 1 calc R . .
C5 C 0.80573(15) 0.40526(15) 0.34972(9) 0.0151(3) Uani 1 1 d . . .
H5 H 0.8177 0.3774 0.4026 0.018 Uiso 1 1 calc R . .
C13 C 0.71536(14) 0.28606(14) 0.06186(9) 0.0139(3) Uani 1 1 d . . .
H13A H 0.7542 0.2504 0.1125 0.017 Uiso 1 1 calc R . .
H13B H 0.7470 0.2277 0.0202 0.017 Uiso 1 1 calc R . .
C14 C 0.74129(15) 0.52619(15) 0.10873(8) 0.0146(3) Uani 1 1 d . . .
H14A H 0.6414 0.5501 0.1005 0.017 Uiso 1 1 calc R . .
H14B H 0.7968 0.6063 0.0986 0.017 Uiso 1 1 calc R . .
C2 C 0.77102(14) 0.48500(14) 0.19313(8) 0.0122(3) Uani 1 1 d . . .
C8 C 0.45213(14) 0.27537(15) 0.33664(8) 0.0137(3) Uani 1 1 d . . .
H8A H 0.4211 0.1925 0.3610 0.016 Uiso 1 1 calc R . .
H8B H 0.5351 0.2546 0.3076 0.016 Uiso 1 1 calc R . .
C6 C 0.68386(14) 0.47049(14) 0.32274(8) 0.0127(3) Uani 1 1 d . . .
C11 C 0.50598(14) 0.24842(15) 0.14020(8) 0.0136(3) Uani 1 1 d . . .
H11A H 0.5356 0.1577 0.1556 0.016 Uiso 1 1 calc R . .
H11B H 0.5491 0.3109 0.1792 0.016 Uiso 1 1 calc R . .
C10 C 0.29110(15) 0.22816(16) 0.21554(8) 0.0154(3) Uani 1 1 d . . .
H10A H 0.3207 0.1382 0.2326 0.018 Uiso 1 1 calc R . .
H10B H 0.1880 0.2282 0.2078 0.018 Uiso 1 1 calc R . .
C12 C 0.55600(14) 0.28002(15) 0.06023(8) 0.0151(3) Uani 1 1 d . . .
H12A H 0.5167 0.3662 0.0422 0.018 Uiso 1 1 calc R . .
H12B H 0.5215 0.2113 0.0226 0.018 Uiso 1 1 calc R . .
C4 C 0.90992(15) 0.38108(16) 0.29876(9) 0.0174(3) Uani 1 1 d . . .
H4 H 0.9932 0.3372 0.3172 0.021 Uiso 1 1 calc R . .
C1 C 0.66801(15) 0.51070(14) 0.24512(9) 0.0123(3) Uani 1 1 d . . .
H1 H 0.5856 0.5565 0.2270 0.015 Uiso 1 1 calc R . .
C7 C 0.56649(15) 0.49739(14) 0.37526(9) 0.0138(3) Uani 1 1 d . . .
H7A H 0.6052 0.5433 0.4229 0.017 Uiso 1 1 calc R . .
H7B H 0.4984 0.5578 0.3478 0.017 Uiso 1 1 calc R . .
H2A H 0.3148(18) 0.201(2) 0.1068(11) 0.025(5) Uiso 1 1 d . . .
H2B H 0.3239(18) 0.342(2) 0.1247(11) 0.026(5) Uiso 1 1 d . . .
H3A H 0.870(2) 0.4097(18) 0.0496(10) 0.025(5) Uiso 1 1 d . . .
H3B H 0.7430(18) 0.4470(18) 0.0031(12) 0.025(5) Uiso 1 1 d . . .
H1B H 0.408(2) 0.4037(18) 0.4188(11) 0.026(5) Uiso 1 1 d . . .
H1A H 0.5372(18) 0.3328(18) 0.4394(11) 0.023(5) Uiso 1 1 d . . .

loop_
_atom_site_aniso_label
_atom_site_aniso_U_11
_atom_site_aniso_U_22
_atom_site_aniso_U_33
_atom_site_aniso_U_23
_atom_site_aniso_U_13
_atom_site_aniso_U_12
Cl1 0.01132(17) 0.0172(2) 0.01483(19) -0.00157(14) -0.00041(13) 0.00054(13)
Cl2 0.01660(18) 0.01430(19) 0.01338(18) -0.00003(14) -0.00122(13) 0.00185(13)
Cl3 0.01908(19) 0.01418(19) 0.01540(19) 0.00313(14) 0.00362(14) 0.00383(14)
N1 0.0132(6) 0.0166(7) 0.0094(6) 0.0013(5) 0.0011(5) 0.0019(5)
N3 0.0121(6) 0.0156(7) 0.0104(7) -0.0004(5) 0.0005(5) 0.0005(5)
N2 0.0118(6) 0.0138(7) 0.0129(6) -0.0014(5) -0.0005(5) -0.0018(5)
C3 0.0134(7) 0.0186(8) 0.0152(8) -0.0036(6) 0.0032(6) -0.0008(6)
C9 0.0140(7) 0.0151(8) 0.0128(7) -0.0005(6) 0.0022(6) -0.0005(5)
C5 0.0162(7) 0.0171(8) 0.0117(7) 0.0001(6) -0.0018(6) -0.0014(6)
C13 0.0148(7) 0.0113(7) 0.0156(7) -0.0018(6) 0.0016(6) 0.0002(6)
C14 0.0180(7) 0.0134(8) 0.0125(8) -0.0016(6) 0.0022(6) 0.0007(6)
C2 0.0143(7) 0.0101(7) 0.0122(7) -0.0024(6) 0.0014(5) -0.0039(5)
C8 0.0152(7) 0.0131(8) 0.0130(7) -0.0008(6) 0.0015(6) -0.0004(6)
C6 0.0137(7) 0.0108(7) 0.0137(7) -0.0038(6) 0.0010(6) -0.0035(5)
C11 0.0112(7) 0.0143(8) 0.0152(7) -0.0008(6) 0.0008(5) 0.0000(6)
C10 0.0142(7) 0.0191(8) 0.0131(8) -0.0010(6) 0.0020(6) -0.0043(6)
C12 0.0139(7) 0.0177(8) 0.0135(7) -0.0018(6) 0.0004(6) -0.0012(6)
C4 0.0124(7) 0.0206(8) 0.0186(8) -0.0022(7) -0.0023(6) 0.0021(6)
C1 0.0127(7) 0.0094(7) 0.0144(7) -0.0021(6) -0.0019(5) -0.0010(5)
C7 0.0149(7) 0.0135(7) 0.0130(8) -0.0015(6) 0.0016(6) -0.0021(6)

loop_
_atom_type_symbol
_atom_type_description
_atom_type_scat_dispersion_real
_atom_type_scat_dispersion_imag
_atom_type_scat_source
C C 0.0033 0.0016 'International Tables Vol C Tables 4.2.6.8 and 6.1.1.4'
H H 0.0000 0.0000 'International Tables Vol C Tables 4.2.6.8 and 6.1.1.4'
N N 0.0061 0.0033 'International Tables Vol C Tables 4.2.6.8 and 6.1.1.4'
Cl Cl 0.1484 0.1585 'International Tables Vol C Tables 4.2.6.8 and 6.1.1.4'

loop_
_geom_angle_atom_site_label_1
_geom_angle_atom_site_label_2
_geom_angle_atom_site_label_3
_geom_angle
_geom_angle_site_symmetry_1
_geom_angle_site_symmetry_3
_geom_angle_publ_flag
C8 N1 C7 117.29(11) . . ?
C13 N3 C14 117.80(11) . . ?
C11 N2 C10 115.19(12) . . ?
C2 C3 C4 120.19(14) . . ?
C8 C9 C10 113.04(12) . . ?
C4 C5 C6 119.74(14) . . ?
N3 C13 C12 114.81(12) . . ?
N3 C14 C2 113.78(12) . . ?
C3 C2 C1 118.78(14) . . ?
C3 C2 C14 123.67(13) . . ?
C1 C2 C14 117.54(13) . . ?
N1 C8 C9 111.18(12) . . ?
C1 C6 C5 119.42(13) . . ?
C1 C6 C7 118.66(13) . . ?
C5 C6 C7 121.91(13) . . ?
N2 C11 C12 110.83(12) . . ?
N2 C10 C9 112.98(12) . . ?
C11 C12 C13 111.63(12) . . ?
C5 C4 C3 120.55(14) . . ?
C6 C1 C2 121.30(14) . . ?
N1 C7 C6 113.90(12) . . ?

loop_
_geom_bond_atom_site_label_1
_geom_bond_atom_site_label_2
_geom_bond_distance
_geom_bond_site_symmetry_2
_geom_bond_publ_flag
N1 C8 1.4974(19) . ?
N1 C7 1.5051(19) . ?
N3 C13 1.4947(19) . ?
N3 C14 1.4973(19) . ?
N2 C11 1.4863(18) . ?
N2 C10 1.4926(19) . ?
C3 C2 1.394(2) . ?
C3 C4 1.394(2) . ?
C9 C8 1.524(2) . ?
C9 C10 1.534(2) . ?
C5 C4 1.394(2) . ?
C5 C6 1.394(2) . ?
C13 C12 1.529(2) . ?
C14 C2 1.515(2) . ?
C2 C1 1.400(2) . ?
C6 C1 1.391(2) . ?
C6 C7 1.514(2) . ?
C11 C12 1.518(2) . ?

loop_
_geom_hbond_atom_site_label_D
_geom_hbond_atom_site_label_H
_geom_hbond_atom_site_label_A
_geom_hbond_distance_DH
_geom_hbond_distance_HA
_geom_hbond_distance_DA
_geom_hbond_angle_DHA
_geom_hbond_site_symmetry_A
N2 H2A Cl3 0.86(2) 2.27(2) 3.0777(15) 155.0(17) 2_545
N2 H2B Cl2 0.92(2) 2.34(2) 3.1832(16) 153.1(15) .
N3 H3A Cl1 0.929(19) 2.192(19) 3.0889(14) 161.9(16) 1_655
N3 H3B Cl2 0.89(2) 2.27(2) 3.1163(15) 158.1(16) 3_665
N1 H1B Cl3 0.935(19) 2.155(19) 3.0793(14) 169.4(16) .
N1 H1A Cl1 0.902(19) 2.268(19) 3.1194(14) 157.4(15) 4_666

loop_
_geom_torsion_atom_site_label_1
_geom_torsion_atom_site_label_2
_geom_torsion_atom_site_label_3
_geom_torsion_atom_site_label_4
_geom_torsion
_geom_torsion_site_symmetry_1
_geom_torsion_site_symmetry_2
_geom_torsion_site_symmetry_3
_geom_torsion_site_symmetry_4
_geom_torsion_publ_flag
C14 N3 C13 C12 59.29(17) . . . . ?
C13 N3 C14 C2 51.01(17) . . . . ?
C4 C3 C2 C1 1.1(2) . . . . ?
C4 C3 C2 C14 -177.28(14) . . . . ?
N3 C14 C2 C3 45.28(19) . . . . ?
N3 C14 C2 C1 -133.16(13) . . . . ?
C7 N1 C8 C9 -70.44(16) . . . . ?
C10 C9 C8 N1 -179.28(11) . . . . ?
C4 C5 C6 C1 0.0(2) . . . . ?
C4 C5 C6 C7 179.03(13) . . . . ?
C10 N2 C11 C12 179.59(12) . . . . ?
C11 N2 C10 C9 64.57(17) . . . . ?
C8 C9 C10 N2 -101.10(15) . . . . ?
N2 C11 C12 C13 173.41(12) . . . . ?
N3 C13 C12 C11 -110.45(14) . . . . ?
C6 C5 C4 C3 -0.4(2) . . . . ?
C2 C3 C4 C5 -0.1(2) . . . . ?
C5 C6 C1 C2 1.1(2) . . . . ?
C7 C6 C1 C2 -178.01(13) . . . . ?
C3 C2 C1 C6 -1.6(2) . . . . ?
C14 C2 C1 C6 176.88(13) . . . . ?
C8 N1 C7 C6 -45.22(17) . . . . ?
C1 C6 C7 N1 110.61(15) . . . . ?
C5 C6 C7 N1 -68.47(18) . . . . ?

loop_
_cod_related_entry_id
_cod_related_entry_database
_cod_related_entry_code
1 ChemSpider 9362035
